data_4348431
loop_
_publ_author_name
'Liu, Dongmei'
'Qiu, Zaozao'
'Xie, Zuowei'

_publ_section_title
;
 Synthesis, structure, and alkyne insertion of a mixed-sandwich
 zirconacarborane alkyl
;
_journal_issue 5
_journal_name_full 'Inorganic Chemistry Frontiers'
_journal_page_first 467
_journal_paper_doi 10.1039/C4QI00244J
_journal_volume 2
_journal_year 2015
_chemical_formula_sum 'C38 H56 B9 N Si2 Zr'
_chemical_formula_weight 771.53
_space_group_IT_number 2
_space_group_name_Hall '-P 1'
_space_group_name_H-M_alt 'P -1'
_symmetry_cell_setting triclinic
_symmetry_space_group_name_H-M 'P -1'
_atom_sites_solution_hydrogens geom
_atom_sites_solution_primary direct
_atom_sites_solution_secondary difmap
_audit_creation_method SHELXL-97
_audit_update_record
;
2014-12-26 deposited with the CCDC.
2015-03-12 downloaded from the CCDC.
;
_cell_angle_alpha 91.666(3)
_cell_angle_beta 91.912(3)
_cell_angle_gamma 114.031(3)
_cell_formula_units_Z 2
_cell_length_a 10.1753(19)
_cell_length_b 11.110(2)
_cell_length_c 22.337(4)
_cell_measurement_reflns_used 4660
_cell_measurement_temperature 293(2)
_cell_measurement_theta_max 26.19
_cell_measurement_theta_min 2.29
_cell_volume 2302.5(7)
_computing_cell_refinement 'Bruker SMART'
_computing_data_collection 'Bruker SMART'
_computing_data_reduction 'Bruker SAINT'
_computing_molecular_graphics 'Bruker SHELXTL'
_computing_publication_material 'Bruker SHELXTL'
_computing_structure_refinement 'SHELXL-97 (Sheldrick, 1997)'
_computing_structure_solution 'SHELXS-97 (Sheldrick, 1990)'
_diffrn_ambient_temperature 293(2)
_diffrn_measured_fraction_theta_full 0.982
_diffrn_measured_fraction_theta_max 0.982
_diffrn_measurement_device_type 'CCD area detector'
_diffrn_measurement_method 'phi and omega scans'
_diffrn_radiation_monochromator graphite
_diffrn_radiation_source 'fine-focus sealed tube'
_diffrn_radiation_type MoK\a
_diffrn_radiation_wavelength 0.71073
_diffrn_reflns_av_R_equivalents 0.0244
_diffrn_reflns_av_sigmaI/netI 0.0561
_diffrn_reflns_limit_h_max 11
_diffrn_reflns_limit_h_min -12
_diffrn_reflns_limit_k_max 13
_diffrn_reflns_limit_k_min -7
_diffrn_reflns_limit_l_max 24
_diffrn_reflns_limit_l_min -26
_diffrn_reflns_number 11595
_diffrn_reflns_theta_full 25.01
_diffrn_reflns_theta_max 25.01
_diffrn_reflns_theta_min 2.01
_exptl_absorpt_coefficient_mu 0.316
_exptl_absorpt_correction_T_max 0.8863
_exptl_absorpt_correction_T_min 0.7685
_exptl_absorpt_correction_type multi-scan
_exptl_crystal_colour prism
_exptl_crystal_density_diffrn 1.113
_exptl_crystal_density_method 'not measured'
_exptl_crystal_description yellow
_exptl_crystal_F_000 808
_exptl_crystal_size_max 0.24
_exptl_crystal_size_mid 0.20
_exptl_crystal_size_min 0.14
_refine_diff_density_max 1.359
_refine_diff_density_min -1.497
_refine_diff_density_rms 0.121
_refine_ls_extinction_method none
_refine_ls_goodness_of_fit_ref 0.956
_refine_ls_hydrogen_treatment riding
_refine_ls_matrix_type full
_refine_ls_number_parameters 496
_refine_ls_number_reflns 7965
_refine_ls_number_restraints 200
_refine_ls_restrained_S_all 0.966
_refine_ls_R_factor_all 0.0990
_refine_ls_R_factor_gt 0.0748
_refine_ls_shift/su_max 0.002
_refine_ls_shift/su_mean 0.000
_refine_ls_structure_factor_coef Fsqd
_refine_ls_weighting_details 'calc w=1/[\s^2^(Fo^2^)+(0.2000P)^2^+0.0000P] where P=(Fo^2^+2Fc^2^)/3'
_refine_ls_weighting_scheme calc
_refine_ls_wR_factor_gt 0.2200
_refine_ls_wR_factor_ref 0.2421
_reflns_number_gt 6115
_reflns_number_total 7965
_reflns_threshold_expression >2sigma(I)
_cod_data_source_file c4qi00244j2.cif
_cod_data_source_block 2c
_cod_depositor_comments
;
The following automatic conversions were performed:

data item '_symmetry_cell_setting' value 'Triclinic' was changed to
'triclinic' in accordance with the
/home/saulius/struct/COD-crude-data/automatic-downloads/DataCite-retrospective/RSC/depositions/lib/dictionaries/cif_core.dic
dictionary named 'cif_core.dic' version 2.4.2 last updated on
2011-04-26.

Automatic conversion script
Id: cif_fix_values 6909 2019-04-08 15:41:33Z antanas 
;
_cod_original_sg_symbol_H-M P-1
_cod_database_code 4348431

loop_
_symmetry_equiv_pos_as_xyz
'x, y, z'
'-x, -y, -z'

loop_
_atom_site_label
_atom_site_type_symbol
_atom_site_fract_x
_atom_site_fract_y
_atom_site_fract_z
_atom_site_U_iso_or_equiv
_atom_site_adp_type
_atom_site_occupancy
_atom_site_symmetry_multiplicity
_atom_site_calc_flag
_atom_site_refinement_flags
Zr1 Zr 0.62008(4) 0.66812(4) 0.709230(19) 0.0337(2) Uani 1 1 d .
Si1 Si 0.71336(19) 0.43535(17) 0.58009(8) 0.0548(4) Uani 1 1 d .
Si2 Si 0.3331(3) 0.33584(18) 0.77496(11) 0.0782(7) Uani 1 1 d .
N1 N 0.8533(4) 0.8207(4) 0.68913(18) 0.0398(10) Uani 1 1 d .
B3 B 0.5000(6) 0.7374(6) 0.6206(3) 0.0425(13) Uani 1 1 d .
B4 B 0.3713(6) 0.6297(6) 0.6647(3) 0.0451(14) Uani 1 1 d .
H4 H 0.3203 0.5227 0.6545 0.054 Uiso 1 1 calc R
B5 B 0.4132(6) 0.7084(6) 0.7366(3) 0.0396(12) Uani 1 1 d .
H5 H 0.3942 0.6541 0.7781 0.048 Uiso 1 1 calc R
B6 B 0.4979(8) 0.9592(7) 0.6871(3) 0.0536(16) Uani 1 1 d .
H6 H 0.5399 1.0670 0.6945 0.064 Uiso 1 1 calc R
B7 B 0.4657(8) 0.8830(7) 0.6145(3) 0.0534(16) Uani 1 1 d .
H7 H 0.4861 0.9406 0.5740 0.064 Uiso 1 1 calc R
B8 B 0.3204(7) 0.7288(8) 0.6172(3) 0.0541(16) Uani 1 1 d .
H8 H 0.2451 0.6863 0.5781 0.065 Uiso 1 1 calc R
B9 B 0.2641(7) 0.7091(7) 0.6923(3) 0.0544(16) Uani 1 1 d .
H9 H 0.1513 0.6526 0.7030 0.065 Uiso 1 1 calc R
B10 B 0.3762(7) 0.8522(7) 0.7354(3) 0.0479(15) Uani 1 1 d .
H10 H 0.3383 0.8885 0.7747 0.058 Uiso 1 1 calc R
B11 B 0.3218(8) 0.8669(8) 0.6614(3) 0.0599(18) Uani 1 1 d .
H11 H 0.2469 0.9134 0.6517 0.072 Uiso 1 1 calc R
C1 C 0.5964(5) 0.8714(5) 0.6619(2) 0.0395(11) Uani 1 1 d .
C2 C 0.5466(5) 0.8556(5) 0.7285(2) 0.0409(11) Uani 1 1 d .
C11 C 0.7475(6) 0.9665(6) 0.6480(3) 0.0499(13) Uani 1 1 d .
H11A H 0.7654 0.9495 0.6069 0.060 Uiso 1 1 calc R
H11B H 0.7540 1.0560 0.6515 0.060 Uiso 1 1 calc R
C12 C 0.8611(6) 0.9552(5) 0.6887(3) 0.0499(13) Uani 1 1 d .
H12A H 0.9551 1.0139 0.6760 0.060 Uiso 1 1 calc R
H12B H 0.8510 0.9835 0.7291 0.060 Uiso 1 1 calc R
C13 C 0.9083(6) 0.7929(6) 0.6316(2) 0.0498(13) Uani 1 1 d .
H13A H 1.0033 0.8591 0.6267 0.075 Uiso 1 1 calc R
H13B H 0.8453 0.7937 0.5988 0.075 Uiso 1 1 calc R
H13C H 0.9115 0.7077 0.6323 0.075 Uiso 1 1 calc R
C14 C 0.9530(5) 0.8205(7) 0.7398(2) 0.0513(14) Uani 1 1 d .
H14A H 1.0413 0.9001 0.7399 0.062 Uiso 1 1 calc R
H14B H 0.9776 0.7454 0.7343 0.062 Uiso 1 1 calc R
C15 C 0.8842(5) 0.8137(6) 0.7986(2) 0.0501(14) Uani 1 1 d .
C16 C 0.7403(5) 0.7531(6) 0.8016(2) 0.0422(12) Uani 1 1 d .
C21 C 0.7367(7) 0.5043(6) 0.7101(3) 0.0522(14) Uani 1 1 d .
H21A H 0.8406 0.5281 0.7148 0.063 Uiso 1 1 calc R
C22 C 0.6425(8) 0.4766(6) 0.7573(3) 0.0591(16) Uani 1 1 d .
H22A H 0.6696 0.4744 0.7997 0.071 Uiso 1 1 calc R
C23 C 0.4994(7) 0.4303(5) 0.7326(3) 0.0547(15) Uani 1 1 d .
C24 C 0.5116(6) 0.4302(5) 0.6702(3) 0.0480(13) Uani 1 1 d .
H24A H 0.4295 0.3929 0.6410 0.058 Uiso 1 1 calc R
C25 C 0.6571(6) 0.4753(5) 0.6551(2) 0.0444(12) Uani 1 1 d .
C26 C 0.3148(14) 0.1660(10) 0.7701(6) 0.142(5) Uani 1 1 d .
H26A H 0.2318 0.1112 0.7908 0.212 Uiso 1 1 calc R
H26B H 0.3994 0.1611 0.7882 0.212 Uiso 1 1 calc R
H26C H 0.3037 0.1359 0.7287 0.212 Uiso 1 1 calc R
C27 C 0.1657(10) 0.3300(12) 0.7387(5) 0.126(4) Uani 1 1 d .
H27A H 0.0859 0.2810 0.7624 0.190 Uiso 1 1 calc R
H27B H 0.1517 0.2878 0.6995 0.190 Uiso 1 1 calc R
H27C H 0.1722 0.4182 0.7353 0.190 Uiso 1 1 calc R
C28 C 0.3487(10) 0.4080(11) 0.8518(4) 0.115(4) Uani 1 1 d .
H28A H 0.2633 0.3582 0.8723 0.173 Uiso 1 1 calc R
H28B H 0.3598 0.4978 0.8499 0.173 Uiso 1 1 calc R
H28C H 0.4310 0.4054 0.8730 0.173 Uiso 1 1 calc R
C29 C 0.8990(10) 0.4410(12) 0.5880(5) 0.120(4) Uani 1 1 d .
H29A H 0.9267 0.4199 0.5497 0.179 Uiso 1 1 calc R
H29B H 0.9005 0.3780 0.6162 0.179 Uiso 1 1 calc R
H29C H 0.9651 0.5278 0.6019 0.179 Uiso 1 1 calc R
C30 C 0.7096(11) 0.5421(8) 0.5185(3) 0.093(3) Uani 1 1 d .
H30A H 0.7398 0.5135 0.4825 0.139 Uiso 1 1 calc R
H30B H 0.7737 0.6318 0.5291 0.139 Uiso 1 1 calc R
H30C H 0.6135 0.5362 0.5118 0.139 Uiso 1 1 calc R
C31 C 0.5803(11) 0.2661(8) 0.5590(4) 0.102(3) Uani 1 1 d .
H31A H 0.6025 0.2384 0.5209 0.152 Uiso 1 1 calc R
H31B H 0.4855 0.2649 0.5561 0.152 Uiso 1 1 calc R
H31C H 0.5840 0.2071 0.5889 0.152 Uiso 1 1 calc R
C41 C 0.9904(6) 0.8774(9) 0.8493(3) 0.079(2) Uani 1 1 d .
C42 C 1.1043(8) 0.8473(13) 0.8589(4) 0.120(4) Uani 1 1 d .
H42A H 1.1146 0.7834 0.8341 0.144 Uiso 1 1 calc R
C43 C 1.2078(11) 0.910(2) 0.9053(6) 0.179(8) Uani 1 1 d .
H43A H 1.2864 0.8882 0.9109 0.214 Uiso 1 1 calc R
C44 C 1.1937(16) 0.9980(18) 0.9404(5) 0.167(8) Uani 1 1 d .
H44A H 1.2604 1.0360 0.9724 0.201 Uiso 1 1 calc R
C45 C 1.0795(13) 1.0382(16) 0.9314(4) 0.161(7) Uani 1 1 d .
H45A H 1.0721 1.1041 0.9559 0.194 Uiso 1 1 calc R
C46 C 0.9815(9) 0.9773(12) 0.8859(4) 0.112(4) Uani 1 1 d .
H46A H 0.9061 1.0027 0.8789 0.135 Uiso 1 1 calc R
C47 C 0.6764(6) 0.7317(6) 0.8622(2) 0.0496(14) Uani 1 1 d .
C48 C 0.7185(7) 0.6548(7) 0.9020(3) 0.0665(18) Uani 1 1 d .
H48A H 0.7825 0.6190 0.8905 0.080 Uiso 1 1 calc R
C49 C 0.6618(9) 0.6340(10) 0.9589(3) 0.092(3) Uani 1 1 d .
H49A H 0.6886 0.5840 0.9854 0.111 Uiso 1 1 calc R
C50 C 0.5652(9) 0.6875(10) 0.9765(3) 0.090(3) Uani 1 1 d .
H50A H 0.5277 0.6731 1.0143 0.108 Uiso 1 1 calc R
C51 C 0.5278(8) 0.7595(9) 0.9382(3) 0.080(2) Uani 1 1 d .
H51A H 0.4638 0.7950 0.9501 0.096 Uiso 1 1 calc R
C52 C 0.5813(7) 0.7834(7) 0.8810(3) 0.0589(16) Uani 1 1 d .
H52A H 0.5529 0.8342 0.8556 0.071 Uiso 1 1 calc R
C71 C 0.8892(16) 0.9009(14) 0.4573(4) 0.133(6) Uani 0.50 1 d PDU
H71A H 0.8103 0.9266 0.4520 0.200 Uiso 0.50 1 d PR
H71B H 0.9283 0.8969 0.4192 0.200 Uiso 0.50 1 d PR
H71C H 0.8555 0.8158 0.4743 0.200 Uiso 0.50 1 d PR
C72 C 1.0000 1.0000 0.5000 0.171(5) Uani 1 2 d SGDU
C73 C 0.9770(15) 1.1065(8) 0.5238(6) 0.147(6) Uani 0.50 1 d PGDU
H73A H 0.8914 1.1157 0.5127 0.176 Uiso 0.50 1 d PR
C74 C 1.079(2) 1.1986(9) 0.5634(6) 0.175(6) Uani 0.50 1 d PGDU
H74A H 1.0627 1.2714 0.5796 0.210 Uiso 0.50 1 d PR
C75 C 1.2054(19) 1.1845(17) 0.5793(5) 0.184(6) Uani 0.50 1 d PGDU
H75A H 1.2764 1.2493 0.6071 0.221 Uiso 0.50 1 d PR
C76 C 1.2291(9) 1.078(2) 0.5557(7) 0.179(6) Uani 0.50 1 d PGDU
H76A H 1.3185 1.0705 0.5676 0.215 Uiso 0.50 1 d PR
C77 C 1.1266(8) 0.9862(14) 0.5161(6) 0.158(6) Uani 0.50 1 d PGDU
H77A H 1.1469 0.9139 0.5005 0.190 Uiso 0.50 1 d PR
C81 C 1.061(2) 0.502(2) 0.8982(15) 0.208(10) Uani 0.50 1 d PDU
H81A H 1.1054 0.5343 0.9374 0.312 Uiso 0.50 1 d PR
H81B H 1.1279 0.4845 0.8738 0.312 Uiso 0.50 1 d PR
H81C H 1.0353 0.5672 0.8801 0.312 Uiso 0.50 1 d PR
C82 C 0.9235(18) 0.3762(16) 0.8866(10) 0.180(6) Uani 0.50 1 d PGDU
C83 C 0.853(2) 0.300(2) 0.9334(8) 0.187(6) Uani 0.50 1 d PGDU
H83A H 0.8907 0.3255 0.9740 0.224 Uiso 0.50 1 d PR
C84 C 0.728(2) 0.186(2) 0.9215(10) 0.190(6) Uani 0.50 1 d PGDU
H84A H 0.6795 0.1333 0.9538 0.229 Uiso 0.50 1 d PR
C85 C 0.6736(19) 0.1489(18) 0.8628(12) 0.185(6) Uani 0.50 1 d PGDU
H85A H 0.5874 0.0704 0.8545 0.222 Uiso 0.50 1 d PR
C86 C 0.744(2) 0.225(2) 0.8160(9) 0.173(6) Uani 0.50 1 d PGDU
H86A H 0.7063 0.1996 0.7754 0.208 Uiso 0.50 1 d PR
C87 C 0.869(2) 0.339(2) 0.8279(8) 0.183(5) Uani 0.50 1 d PGDU
H87A H 0.9175 0.3918 0.7956 0.219 Uiso 0.50 1 d PRU

loop_
_atom_site_aniso_label
_atom_site_aniso_U_11
_atom_site_aniso_U_22
_atom_site_aniso_U_33
_atom_site_aniso_U_23
_atom_site_aniso_U_13
_atom_site_aniso_U_12
Zr1 0.0333(3) 0.0347(3) 0.0346(3) 0.00207(19) 0.00495(18) 0.0151(2)
Si1 0.0688(11) 0.0508(9) 0.0489(9) -0.0043(7) 0.0159(8) 0.0280(8)
Si2 0.1009(15) 0.0416(10) 0.0855(14) 0.0115(9) 0.0531(12) 0.0183(9)
N1 0.035(2) 0.049(3) 0.033(2) 0.0009(19) 0.0044(16) 0.0144(18)
B3 0.044(3) 0.051(4) 0.037(3) 0.002(3) -0.003(2) 0.025(3)
B4 0.036(3) 0.049(4) 0.050(3) -0.003(3) -0.002(2) 0.017(3)
B5 0.042(3) 0.039(3) 0.038(3) 0.001(2) 0.006(2) 0.017(2)
B6 0.065(4) 0.052(4) 0.060(4) 0.010(3) 0.015(3) 0.039(3)
B7 0.061(4) 0.069(4) 0.047(4) 0.008(3) -0.003(3) 0.043(4)
B8 0.048(3) 0.070(5) 0.055(4) 0.002(3) -0.006(3) 0.035(3)
B9 0.038(3) 0.068(4) 0.061(4) -0.005(3) 0.002(3) 0.026(3)
B10 0.052(3) 0.053(4) 0.052(4) 0.001(3) 0.010(3) 0.034(3)
B11 0.057(4) 0.079(5) 0.060(4) 0.005(4) 0.002(3) 0.044(4)
C1 0.042(3) 0.043(3) 0.037(3) 0.005(2) 0.004(2) 0.021(2)
C2 0.045(3) 0.040(3) 0.040(3) 0.001(2) 0.010(2) 0.019(2)
C11 0.053(3) 0.042(3) 0.053(3) 0.012(3) 0.014(3) 0.016(2)
C12 0.044(3) 0.042(3) 0.053(3) -0.002(3) 0.013(2) 0.005(2)
C13 0.047(3) 0.065(4) 0.040(3) 0.005(3) 0.016(2) 0.024(3)
C14 0.033(3) 0.075(4) 0.043(3) 0.003(3) 0.003(2) 0.019(3)
C15 0.040(3) 0.074(4) 0.035(3) -0.001(3) -0.006(2) 0.022(3)
C16 0.044(3) 0.058(3) 0.031(3) 0.005(2) 0.002(2) 0.027(2)
C21 0.066(4) 0.055(3) 0.053(3) 0.007(3) 0.010(3) 0.041(3)
C22 0.100(5) 0.053(4) 0.045(3) 0.019(3) 0.015(3) 0.050(4)
C23 0.075(4) 0.037(3) 0.056(3) 0.011(3) 0.027(3) 0.025(3)
C24 0.055(3) 0.033(3) 0.056(3) 0.004(2) 0.017(3) 0.016(2)
C25 0.054(3) 0.037(3) 0.048(3) 0.002(2) 0.010(2) 0.024(2)
C26 0.163(11) 0.077(6) 0.177(12) 0.018(7) 0.090(9) 0.035(7)
C27 0.076(6) 0.140(9) 0.142(9) 0.036(8) 0.040(6) 0.018(6)
C28 0.104(7) 0.127(8) 0.073(6) 0.009(5) 0.042(5) 0.003(6)
C29 0.089(6) 0.176(11) 0.115(8) -0.025(7) 0.021(5) 0.076(7)
C30 0.158(8) 0.066(5) 0.048(4) 0.003(3) 0.021(4) 0.038(5)
C31 0.146(8) 0.057(5) 0.067(5) -0.007(4) 0.030(5) 0.006(5)
C41 0.039(3) 0.140(7) 0.041(3) 0.009(4) -0.002(3) 0.019(4)
C42 0.061(5) 0.226(13) 0.063(5) 0.020(6) -0.011(4) 0.050(6)
C43 0.060(6) 0.33(2) 0.088(8) 0.030(11) -0.029(6) 0.024(9)
C44 0.116(10) 0.234(18) 0.061(7) 0.000(8) -0.028(7) -0.020(10)
C45 0.095(7) 0.235(16) 0.067(6) -0.035(8) -0.011(5) -0.019(9)
C46 0.072(5) 0.163(10) 0.061(5) -0.050(6) -0.001(4) 0.011(5)
C47 0.042(3) 0.067(4) 0.034(3) 0.001(3) -0.002(2) 0.016(3)
C48 0.067(4) 0.087(5) 0.047(3) 0.017(3) 0.002(3) 0.032(4)
C49 0.102(6) 0.122(7) 0.045(4) 0.032(4) 0.000(4) 0.036(5)
C50 0.090(5) 0.146(8) 0.035(3) 0.018(4) 0.023(3) 0.046(6)
C51 0.076(5) 0.124(7) 0.049(4) 0.003(4) 0.017(3) 0.048(5)
C52 0.061(4) 0.086(5) 0.037(3) 0.000(3) 0.008(2) 0.037(3)
C71 0.146(8) 0.128(8) 0.117(8) 0.036(7) 0.036(7) 0.042(6)
C72 0.171(5) 0.171(5) 0.170(5) 0.0094(11) 0.0097(11) 0.069(2)
C73 0.161(7) 0.148(7) 0.137(7) 0.030(6) 0.042(6) 0.065(6)
C74 0.178(8) 0.177(8) 0.170(8) 0.021(6) 0.026(6) 0.071(6)
C75 0.184(6) 0.184(6) 0.184(6) 0.0088(11) 0.0094(11) 0.075(3)
C76 0.183(8) 0.178(8) 0.172(8) 0.024(6) 0.019(6) 0.067(6)
C77 0.163(8) 0.165(8) 0.145(7) 0.041(6) 0.028(6) 0.061(6)
C81 0.201(12) 0.213(12) 0.222(12) 0.006(9) 0.017(9) 0.096(8)
C82 0.185(7) 0.182(7) 0.197(8) -0.003(6) 0.012(6) 0.099(6)
C83 0.191(8) 0.186(8) 0.189(8) -0.008(7) 0.019(7) 0.084(6)
C84 0.197(8) 0.189(8) 0.190(8) -0.003(7) 0.018(7) 0.084(6)
C85 0.191(8) 0.183(8) 0.189(8) 0.002(7) 0.006(7) 0.087(6)
C86 0.185(8) 0.173(8) 0.186(8) 0.007(6) 0.005(6) 0.099(6)
C87 0.189(6) 0.189(6) 0.198(6) 0.011(6) 0.010(6) 0.106(5)

loop_
_atom_type_symbol
_atom_type_description
_atom_type_scat_dispersion_real
_atom_type_scat_dispersion_imag
_atom_type_scat_source
C C 0.0033 0.0016 'International Tables Vol C Tables 4.2.6.8 and 6.1.1.4'
H H 0.0000 0.0000 'International Tables Vol C Tables 4.2.6.8 and 6.1.1.4'
B B 0.0013 0.0007 'International Tables Vol C Tables 4.2.6.8 and 6.1.1.4'
N N 0.0061 0.0033 'International Tables Vol C Tables 4.2.6.8 and 6.1.1.4'
Si Si 0.0817 0.0704 'International Tables Vol C Tables 4.2.6.8 and 6.1.1.4'
Zr Zr -2.9673 0.5597 'International Tables Vol C Tables 4.2.6.8 and 6.1.1.4'

loop_
_geom_angle_atom_site_label_1
_geom_angle_atom_site_label_2
_geom_angle_atom_site_label_3
_geom_angle
_geom_angle_site_symmetry_1
_geom_angle_site_symmetry_3
C16 Zr1 N1 73.20(16) . .
C16 Zr1 B5 92.32(19) . .
N1 Zr1 B5 129.16(18) . .
C16 Zr1 C23 99.1(2) . .
N1 Zr1 C23 137.62(19) . .
B5 Zr1 C23 92.1(2) . .
C16 Zr1 C22 75.1(2) . .
N1 Zr1 C22 107.9(2) . .
B5 Zr1 C22 114.9(2) . .
C23 Zr1 C22 32.9(2) . .
C16 Zr1 C2 79.30(18) . .
N1 Zr1 C2 89.74(16) . .
B5 Zr1 C2 39.42(18) . .
C23 Zr1 C2 130.62(18) . .
C22 Zr1 C2 142.65(18) . .
C16 Zr1 C24 127.81(19) . .
N1 Zr1 C24 124.03(16) . .
B5 Zr1 C24 103.61(19) . .
C23 Zr1 C24 32.45(18) . .
C22 Zr1 C24 53.0(2) . .
C2 Zr1 C24 139.66(18) . .
C16 Zr1 C21 87.58(19) . .
N1 Zr1 C21 83.74(18) . .
B5 Zr1 C21 145.5(2) . .
C23 Zr1 C21 54.0(2) . .
C22 Zr1 C21 32.33(19) . .
C2 Zr1 C21 166.58(19) . .
C24 Zr1 C21 52.3(2) . .
C16 Zr1 B4 133.60(19) . .
N1 Zr1 B4 132.27(18) . .
B5 Zr1 B4 41.3(2) . .
C23 Zr1 B4 83.6(2) . .
C22 Zr1 B4 116.5(2) . .
C2 Zr1 B4 65.38(19) . .
C24 Zr1 B4 75.0(2) . .
C21 Zr1 B4 127.2(2) . .
C16 Zr1 B3 139.7(2) . .
N1 Zr1 B3 93.37(17) . .
B5 Zr1 B3 66.6(2) . .
C23 Zr1 B3 114.9(2) . .
C22 Zr1 B3 144.4(2) . .
C2 Zr1 B3 62.42(18) . .
C24 Zr1 B3 91.5(2) . .
C21 Zr1 B3 129.52(19) . .
B4 Zr1 B3 39.4(2) . .
C16 Zr1 C25 119.22(18) . .
N1 Zr1 C25 92.37(16) . .
B5 Zr1 C25 135.00(19) . .
C23 Zr1 C25 54.29(18) . .
C22 Zr1 C25 53.49(19) . .
C2 Zr1 C25 161.14(18) . .
C24 Zr1 C25 31.98(17) . .
C21 Zr1 C25 31.66(18) . .
B4 Zr1 C25 99.98(19) . .
B3 Zr1 C25 98.73(19) . .
C16 Zr1 C1 103.54(18) . .
N1 Zr1 C1 72.25(16) . .
B5 Zr1 C1 64.18(18) . .
C23 Zr1 C1 147.5(2) . .
C22 Zr1 C1 178.40(17) . .
C2 Zr1 C1 35.83(16) . .
C24 Zr1 C1 128.26(18) . .
C21 Zr1 C1 148.88(17) . .
B4 Zr1 C1 63.87(19) . .
B3 Zr1 C1 36.79(18) . .
C25 Zr1 C1 128.11(16) . .
C31 Si1 C30 107.4(4) . .
C31 Si1 C29 110.8(5) . .
C30 Si1 C29 108.0(5) . .
C31 Si1 C25 104.6(3) . .
C30 Si1 C25 116.1(3) . .
C29 Si1 C25 109.8(4) . .
C26 Si2 C27 104.6(6) . .
C26 Si2 C28 115.4(6) . .
C27 Si2 C28 107.6(5) . .
C26 Si2 C23 104.5(4) . .
C27 Si2 C23 113.7(4) . .
C28 Si2 C23 111.1(4) . .
C12 N1 C13 108.0(4) . .
C12 N1 C14 106.0(4) . .
C13 N1 C14 109.0(4) . .
C12 N1 Zr1 111.2(3) . .
C13 N1 Zr1 114.6(3) . .
C14 N1 Zr1 107.7(3) . .
C1 B3 B4 108.1(4) . .
C1 B3 B8 105.7(5) . .
B4 B3 B8 60.0(4) . .
C1 B3 B7 59.8(4) . .
B4 B3 B7 108.0(5) . .
B8 B3 B7 58.5(4) . .
C1 B3 Zr1 72.5(3) . .
B4 B3 Zr1 69.1(3) . .
B8 B3 Zr1 125.7(4) . .
B7 B3 Zr1 128.9(4) . .
B3 B4 B5 104.1(4) . .
B3 B4 B8 61.6(4) . .
B5 B4 B8 107.9(5) . .
B3 B4 B9 108.6(5) . .
B5 B4 B9 60.8(4) . .
B8 B4 B9 60.5(4) . .
B3 B4 Zr1 71.5(3) . .
B5 B4 Zr1 65.3(3) . .
B8 B4 Zr1 129.4(4) . .
B9 B4 Zr1 124.2(4) . .
B3 B4 H4 122.5 . .
B5 B4 H4 126.3 . .
B8 B4 H4 116.6 . .
B9 B4 H4 118.7 . .
Zr1 B4 H4 103.6 . .
C2 B5 B4 106.0(4) . .
C2 B5 B10 60.1(3) . .
B4 B5 B10 108.5(4) . .
C2 B5 B9 105.2(4) . .
B4 B5 B9 60.0(4) . .
B10 B5 B9 59.3(4) . .
C2 B5 Zr1 73.4(3) . .
B4 B5 Zr1 73.4(3) . .
B10 B5 Zr1 132.3(4) . .
B9 B5 Zr1 131.3(4) . .
C2 B5 H5 124.7 . .
B4 B5 H5 123.0 . .
B10 B5 H5 117.7 . .
B9 B5 H5 119.9 . .
Zr1 B5 H5 96.2 . .
C2 B6 B11 105.6(5) . .
C2 B6 B10 59.9(3) . .
B11 B6 B10 60.7(4) . .
C2 B6 C1 54.3(3) . .
B11 B6 C1 105.6(5) . .
B10 B6 C1 104.0(4) . .
C2 B6 B7 102.7(4) . .
B11 B6 B7 61.3(4) . .
B10 B6 B7 109.0(5) . .
C1 B6 B7 58.5(3) . .
C2 B6 H6 125.6 . .
B11 B6 H6 121.5 . .
B10 B6 H6 121.3 . .
C1 B6 H6 125.6 . .
B7 B6 H6 122.1 . .
C1 B7 B8 104.0(5) . .
C1 B7 B6 60.5(3) . .
B8 B7 B6 107.7(5) . .
C1 B7 B11 104.8(5) . .
B8 B7 B11 61.0(4) . .
B6 B7 B11 58.4(4) . .
C1 B7 B3 55.6(3) . .
B8 B7 B3 60.6(4) . .
B6 B7 B3 106.3(4) . .
B11 B7 B3 107.8(5) . .
C1 B7 H7 125.1 . .
B8 B7 H7 121.9 . .
B6 B7 H7 121.9 . .
B11 B7 H7 122.3 . .
B3 B7 H7 122.9 . .
B7 B8 B4 108.7(4) . .
B7 B8 B9 107.9(5) . .
B4 B8 B9 60.0(4) . .
B7 B8 B3 60.9(4) . .
B4 B8 B3 58.4(3) . .
B9 B8 B3 105.7(4) . .
B7 B8 B11 60.3(4) . .
B4 B8 B11 108.2(5) . .
B9 B8 B11 59.6(4) . .
B3 B8 B11 107.5(5) . .
B7 B8 H8 120.8 . .
B4 B8 H8 121.7 . .
B9 B8 H8 122.6 . .
B3 B8 H8 123.0 . .
B11 B8 H8 121.7 . .
B10 B9 B4 108.7(4) . .
B10 B9 B11 59.6(4) . .
B4 B9 B11 108.5(5) . .
B10 B9 B8 108.0(5) . .
B4 B9 B8 59.4(4) . .
B11 B9 B8 60.6(4) . .
B10 B9 B5 60.3(4) . .
B4 B9 B5 59.2(3) . .
B11 B9 B5 106.9(5) . .
B8 B9 B5 105.8(4) . .
B10 B9 H9 121.2 . .
B4 B9 H9 121.5 . .
B11 B9 H9 121.7 . .
B8 B9 H9 122.4 . .
B5 B9 H9 123.0 . .
C2 B10 B6 58.8(3) . .
C2 B10 B11 103.5(4) . .
B6 B10 B11 59.0(4) . .
C2 B10 B9 103.3(4) . .
B6 B10 B9 107.4(5) . .
B11 B10 B9 60.5(4) . .
C2 B10 B5 56.6(3) . .
B6 B10 B5 106.3(4) . .
B11 B10 B5 107.7(5) . .
B9 B10 B5 60.4(4) . .
C2 B10 H10 126.0 . .
B6 B10 H10 122.2 . .
B11 B10 H10 122.6 . .
B9 B10 H10 122.3 . .
B5 B10 H10 122.3 . .
B6 B11 B10 60.4(4) . .
B6 B11 B9 108.0(5) . .
B10 B11 B9 59.9(4) . .
B6 B11 B7 60.3(4) . .
B10 B11 B7 108.0(5) . .
B9 B11 B7 106.8(5) . .
B6 B11 B8 107.3(5) . .
B10 B11 B8 107.6(5) . .
B9 B11 B8 59.8(4) . .
B7 B11 B8 58.7(4) . .
B6 B11 H11 121.5 . .
B10 B11 H11 121.5 . .
B9 B11 H11 122.0 . .
B7 B11 H11 122.4 . .
B8 B11 H11 122.5 . .
C11 C1 C2 120.8(4) . .
C11 C1 B3 123.8(5) . .
C2 C1 B3 110.3(4) . .
C11 C1 B7 112.9(5) . .
C2 C1 B7 110.5(4) . .
B3 C1 B7 64.5(4) . .
C11 C1 B6 110.0(5) . .
C2 C1 B6 61.4(3) . .
B3 C1 B6 113.9(4) . .
B7 C1 B6 61.0(4) . .
C11 C1 Zr1 106.7(3) . .
C2 C1 Zr1 68.6(3) . .
B3 C1 Zr1 70.7(3) . .
B7 C1 Zr1 131.6(4) . .
B6 C1 Zr1 128.1(3) . .
C1 C2 B5 111.2(4) . .
C1 C2 B6 64.3(3) . .
B5 C2 B6 114.0(4) . .
C1 C2 B10 113.2(4) . .
B5 C2 B10 63.4(3) . .
B6 C2 B10 61.3(4) . .
C1 C2 Zr1 75.6(3) . .
B5 C2 Zr1 67.2(3) . .
B6 C2 Zr1 137.4(4) . .
B10 C2 Zr1 129.4(3) . .
C12 C11 C1 112.9(4) . .
C12 C11 H11A 109.0 . .
C1 C11 H11A 109.0 . .
C12 C11 H11B 109.0 . .
C1 C11 H11B 109.0 . .
H11A C11 H11B 107.8 . .
N1 C12 C11 112.7(4) . .
N1 C12 H12A 109.0 . .
C11 C12 H12A 109.0 . .
N1 C12 H12B 109.0 . .
C11 C12 H12B 109.0 . .
H12A C12 H12B 107.8 . .
N1 C13 H13A 109.5 . .
N1 C13 H13B 109.5 . .
H13A C13 H13B 109.5 . .
N1 C13 H13C 109.5 . .
H13A C13 H13C 109.5 . .
H13B C13 H13C 109.5 . .
N1 C14 C15 110.7(4) . .
N1 C14 H14A 109.5 . .
C15 C14 H14A 109.5 . .
N1 C14 H14B 109.5 . .
C15 C14 H14B 109.5 . .
H14A C14 H14B 108.1 . .
C16 C15 C41 126.6(5) . .
C16 C15 C14 120.4(5) . .
C41 C15 C14 113.0(5) . .
C15 C16 C47 118.9(4) . .
C15 C16 Zr1 113.6(4) . .
C47 C16 Zr1 127.0(4) . .
C25 C21 C22 109.5(6) . .
C25 C21 Zr1 76.1(3) . .
C22 C21 Zr1 72.0(3) . .
C25 C21 H21A 125.0 . .
C22 C21 H21A 125.0 . .
Zr1 C21 H21A 125.0 . .
C21 C22 C23 108.6(6) . .
C21 C22 Zr1 75.7(3) . .
C23 C22 Zr1 73.5(3) . .
C21 C22 H22A 125.3 . .
C23 C22 H22A 125.3 . .
Zr1 C22 H22A 125.3 . .
C24 C23 C22 105.4(5) . .
C24 C23 Si2 127.0(5) . .
C22 C23 Si2 124.5(5) . .
C24 C23 Zr1 74.9(3) . .
C22 C23 Zr1 73.5(3) . .
Si2 C23 Zr1 131.9(3) . .
C23 C24 C25 111.3(6) . .
C23 C24 Zr1 72.6(3) . .
C25 C24 Zr1 76.6(3) . .
C23 C24 H24A 124.1 . .
C25 C24 H24A 124.1 . .
Zr1 C24 H24A 124.1 . .
C21 C25 C24 105.2(5) . .
C21 C25 Si1 127.6(4) . .
C24 C25 Si1 123.0(4) . .
C21 C25 Zr1 72.3(3) . .
C24 C25 Zr1 71.4(3) . .
Si1 C25 Zr1 138.8(3) . .
Si2 C26 H26A 109.5 . .
Si2 C26 H26B 109.5 . .
H26A C26 H26B 109.5 . .
Si2 C26 H26C 109.5 . .
H26A C26 H26C 109.5 . .
H26B C26 H26C 109.5 . .
Si2 C27 H27A 109.5 . .
Si2 C27 H27B 109.5 . .
H27A C27 H27B 109.5 . .
Si2 C27 H27C 109.5 . .
H27A C27 H27C 109.5 . .
H27B C27 H27C 109.5 . .
Si2 C28 H28A 109.5 . .
Si2 C28 H28B 109.5 . .
H28A C28 H28B 109.5 . .
Si2 C28 H28C 109.5 . .
H28A C28 H28C 109.5 . .
H28B C28 H28C 109.5 . .
Si1 C29 H29A 109.5 . .
Si1 C29 H29B 109.5 . .
H29A C29 H29B 109.5 . .
Si1 C29 H29C 109.5 . .
H29A C29 H29C 109.5 . .
H29B C29 H29C 109.5 . .
Si1 C30 H30A 109.5 . .
Si1 C30 H30B 109.5 . .
H30A C30 H30B 109.5 . .
Si1 C30 H30C 109.5 . .
H30A C30 H30C 109.5 . .
H30B C30 H30C 109.5 . .
Si1 C31 H31A 109.5 . .
Si1 C31 H31B 109.5 . .
H31A C31 H31B 109.5 . .
Si1 C31 H31C 109.5 . .
H31A C31 H31C 109.5 . .
H31B C31 H31C 109.5 . .
C42 C41 C46 117.6(8) . .
C42 C41 C15 121.0(8) . .
C46 C41 C15 121.3(7) . .
C41 C42 C43 121.6(13) . .
C41 C42 H42A 119.2 . .
C43 C42 H42A 119.2 . .
C44 C43 C42 119.7(15) . .
C44 C43 H43A 120.2 . .
C42 C43 H43A 120.2 . .
C43 C44 C45 121.7(11) . .
C43 C44 H44A 119.2 . .
C45 C44 H44A 119.2 . .
C46 C45 C44 117.5(14) . .
C46 C45 H45A 121.2 . .
C44 C45 H45A 121.2 . .
C45 C46 C41 121.8(12) . .
C45 C46 H46A 119.1 . .
C41 C46 H46A 119.1 . .
C52 C47 C48 118.9(5) . .
C52 C47 C16 123.7(5) . .
C48 C47 C16 117.4(5) . .
C49 C48 C47 118.7(7) . .
C49 C48 H48A 120.6 . .
C47 C48 H48A 120.6 . .
C48 C49 C50 120.9(7) . .
C48 C49 H49A 119.6 . .
C50 C49 H49A 119.6 . .
C51 C50 C49 119.1(6) . .
C51 C50 H50A 120.4 . .
C49 C50 H50A 120.4 . .
C50 C51 C52 122.3(7) . .
C50 C51 H51A 118.8 . .
C52 C51 H51A 118.8 . .
C47 C52 C51 120.0(6) . .
C47 C52 H52A 120.0 . .
C51 C52 H52A 120.0 . .
C75 C71 C76 63.9(9) 2_776 2_776
C75 C71 C74 63.7(9) 2_776 2_776
C76 C71 C74 127.6(6) 2_776 2_776
C75 C71 C77 124(2) 2_776 2_776
C76 C71 C77 59.9(14) 2_776 2_776
C74 C71 C77 172.5(15) 2_776 2_776
C75 C71 C73 123(2) 2_776 2_776
C76 C71 C73 172.8(15) 2_776 2_776
C74 C71 C73 59.6(14) 2_776 2_776
C77 C71 C73 112.9(6) 2_776 2_776
C75 C71 C72 180(3) 2_776 .
C76 C71 C72 116(2) 2_776 .
C74 C71 C72 116(2) 2_776 .
C77 C71 C72 56.6(6) 2_776 .
C73 C71 C72 56.3(6) 2_776 .
C75 C71 H71A 72.2 2_776 .
C76 C71 H71A 8.3 2_776 .
C74 C71 H71A 135.9 2_776 .
C77 C71 H71A 51.6 2_776 .
C73 C71 H71A 164.5 2_776 .
C72 C71 H71A 108.2 . .
C75 C71 H71B 68.5 2_776 .
C76 C71 H71B 104.7 2_776 .
C74 C71 H71B 54.8 2_776 .
C77 C71 H71B 126.0 2_776 .
C73 C71 H71B 79.3 2_776 .
C72 C71 H71B 111.3 . .
H71A C71 H71B 109.5 . .
C75 C71 H71C 70.9 2_776 .
C76 C71 H71C 105.6 2_776 .
C74 C71 H71C 56.1 2_776 .
C77 C71 H71C 124.4 2_776 .
C73 C71 H71C 78.2 2_776 .
C72 C71 H71C 109.0 . .
H71A C71 H71C 109.5 . .
H71B C71 H71C 109.5 . .
C73 C72 C77 119.6 . .
C73 C72 C73 180.0(13) . 2_776
C77 C72 C73 60.4(12) . 2_776
C73 C72 C77 60.4(12) . 2_776
C77 C72 C77 180.0(15) . 2_776
C73 C72 C77 119.6 2_776 2_776
C73 C72 C71 60.0(8) . 2_776
C77 C72 C71 59.6(8) . 2_776
C73 C72 C71 120.0(13) 2_776 2_776
C77 C72 C71 120.4(13) 2_776 2_776
C73 C72 C71 120.0(8) . .
C77 C72 C71 120.4(8) . .
C73 C72 C71 60.0(13) 2_776 .
C77 C72 C71 59.6(13) 2_776 .
C71 C72 C71 179.998(3) 2_776 .
C72 C73 C74 120.3 . .
C72 C73 C77 59.9(6) . 2_776
C74 C73 C77 179.8(10) . 2_776
C72 C73 C71 63.7(5) . 2_776
C74 C73 C71 56.5(5) . 2_776
C77 C73 C71 123.7(7) 2_776 2_776
C72 C73 H73A 119.3 . .
C74 C73 H73A 120.4 . .
C77 C73 H73A 59.4 2_776 .
C71 C73 H73A 176.9 2_776 .
C71 C74 C75 56.1(5) 2_776 .
C71 C74 C73 63.9(5) 2_776 .
C75 C74 C73 120.0 . .
C71 C74 H74A 176.4 2_776 .
C75 C74 H74A 120.3 . .
C73 C74 H74A 119.7 . .
C71 C75 C74 60.2(9) 2_776 .
C71 C75 C76 59.8(9) 2_776 .
C74 C75 C76 120.0 . .
C71 C75 H75A 179.6 2_776 .
C74 C75 H75A 119.5 . .
C76 C75 H75A 120.5 . .
C71 C76 C77 63.8(5) 2_776 .
C71 C76 C75 56.2(5) 2_776 .
C77 C76 C75 120.0 . .
C71 C76 H76A 174.8 2_776 .
C77 C76 H76A 121.5 . .
C75 C76 H76A 118.5 . .
C76 C77 C72 120.2 . .
C76 C77 C73 179.8(4) . 2_776
C72 C77 C73 59.6(6) . 2_776
C76 C77 C71 56.4(5) . 2_776
C72 C77 C71 63.8(5) . 2_776
C73 C77 C71 123.4(7) 2_776 2_776
C76 C77 H77A 117.7 . .
C72 C77 H77A 122.1 . .
C73 C77 H77A 62.5 2_776 .
C71 C77 H77A 174.1 2_776 .
C82 C81 H81A 123.6 . .
C82 C81 H81B 102.0 . .
H81A C81 H81B 109.5 . .
C82 C81 H81C 102.0 . .
H81A C81 H81C 109.5 . .
H81B C81 H81C 109.5 . .
C83 C82 C87 120.0 . .
C83 C82 C81 121.3(11) . .
C87 C82 C81 118.7(11) . .
C82 C83 C84 120.0 . .
C82 C83 H83A 120.0 . .
C84 C83 H83A 120.0 . .
C85 C84 C83 120.0 . .
C85 C84 H84A 120.0 . .
C83 C84 H84A 120.0 . .
C84 C85 C86 120.0 . .
C84 C85 H85A 120.0 . .
C86 C85 H85A 120.0 . .
C87 C86 C85 120.0 . .
C87 C86 H86A 120.0 . .
C85 C86 H86A 120.0 . .
C86 C87 C82 120.0 . .
C86 C87 H87A 120.0 . .
C82 C87 H87A 120.0 . .

loop_
_geom_bond_atom_site_label_1
_geom_bond_atom_site_label_2
_geom_bond_distance
_geom_bond_site_symmetry_2
Zr1 C16 2.329(5) .
Zr1 N1 2.355(4) .
Zr1 B5 2.417(6) .
Zr1 C23 2.499(6) .
Zr1 C22 2.499(5) .
Zr1 C2 2.514(5) .
Zr1 C24 2.528(5) .
Zr1 C21 2.546(5) .
Zr1 B4 2.551(6) .
Zr1 B3 2.589(6) .
Zr1 C25 2.595(5) .
Zr1 C1 2.615(5) .
Si1 C31 1.850(8) .
Si1 C30 1.852(8) .
Si1 C29 1.866(9) .
Si1 C25 1.886(5) .
Si2 C26 1.819(11) .
Si2 C27 1.837(11) .
Si2 C28 1.847(9) .
Si2 C23 1.891(6) .
N1 C12 1.464(7) .
N1 C13 1.492(6) .
N1 C14 1.495(7) .
B3 C1 1.643(8) .
B3 B4 1.732(9) .
B3 B8 1.790(8) .
B3 B7 1.796(9) .
B4 B5 1.758(8) .
B4 B8 1.761(9) .
B4 B9 1.772(9) .
B4 H4 1.1000 .
B5 C2 1.666(8) .
B5 B10 1.784(9) .
B5 B9 1.786(9) .
B5 H5 1.1000 .
B6 C2 1.710(8) .
B6 B11 1.730(11) .
B6 B10 1.755(9) .
B6 C1 1.755(8) .
B6 B7 1.763(10) .
B6 H6 1.1000 .
B7 C1 1.720(8) .
B7 B8 1.753(11) .
B7 B11 1.781(10) .
B7 H7 1.1000 .
B8 B9 1.780(10) .
B8 B11 1.795(11) .
B8 H8 1.1000 .
B9 B10 1.766(10) .
B9 B11 1.776(11) .
B9 H9 1.1000 .
B10 C2 1.730(8) .
B10 B11 1.760(10) .
B10 H10 1.1000 .
B11 H11 1.1000 .
C1 C11 1.518(7) .
C1 C2 1.581(7) .
C11 C12 1.493(8) .
C11 H11A 0.9700 .
C11 H11B 0.9700 .
C12 H12A 0.9700 .
C12 H12B 0.9700 .
C13 H13A 0.9600 .
C13 H13B 0.9600 .
C13 H13C 0.9600 .
C14 C15 1.498(7) .
C14 H14A 0.9700 .
C14 H14B 0.9700 .
C15 C16 1.345(7) .
C15 C41 1.484(8) .
C16 C47 1.504(7) .
C21 C25 1.403(8) .
C21 C22 1.405(8) .
C21 H21A 0.9800 .
C22 C23 1.417(10) .
C22 H22A 0.9800 .
C23 C24 1.405(8) .
C24 C25 1.412(7) .
C24 H24A 0.9800 .
C26 H26A 0.9600 .
C26 H26B 0.9600 .
C26 H26C 0.9600 .
C27 H27A 0.9600 .
C27 H27B 0.9600 .
C27 H27C 0.9600 .
C28 H28A 0.9600 .
C28 H28B 0.9600 .
C28 H28C 0.9600 .
C29 H29A 0.9600 .
C29 H29B 0.9600 .
C29 H29C 0.9600 .
C30 H30A 0.9600 .
C30 H30B 0.9600 .
C30 H30C 0.9600 .
C31 H31A 0.9600 .
C31 H31B 0.9600 .
C31 H31C 0.9600 .
C41 C42 1.344(12) .
C41 C46 1.393(13) .
C42 C43 1.399(14) .
C42 H42A 0.9300 .
C43 C44 1.29(2) .
C43 H43A 0.9300 .
C44 C45 1.42(2) .
C44 H44A 0.9300 .
C45 C46 1.352(12) .
C45 H45A 0.9300 .
C46 H46A 0.9300 .
C47 C52 1.382(9) .
C47 C48 1.422(9) .
C48 C49 1.399(10) .
C48 H48A 0.9300 .
C49 C50 1.401(13) .
C49 H49A 0.9300 .
C50 C51 1.335(11) .
C50 H50A 0.9300 .
C51 C52 1.395(9) .
C51 H51A 0.9300 .
C52 H52A 0.9300 .
C71 C75 1.287(8) 2_776
C71 C76 1.34(3) 2_776
C71 C74 1.34(3) 2_776
C71 C77 1.44(3) 2_776
C71 C73 1.45(3) 2_776
C71 C72 1.499(8) .
C71 H71A 0.9599 .
C71 H71B 0.9599 .
C71 H71C 0.9602 .
C72 C73 1.3910 .
C72 C77 1.3952 .
C72 C73 1.3911 2_776
C72 C77 1.3952 2_776
C72 C71 1.499(8) 2_776
C73 C74 1.3900 .
C73 C77 1.40(3) 2_776
C73 C71 1.447(18) 2_776
C73 H73A 0.9430 .
C74 C71 1.345(19) 2_776
C74 C75 1.3900 .
C74 H74A 0.9552 .
C75 C71 1.287(8) 2_776
C75 C76 1.3900 .
C75 H75A 0.9723 .
C76 C71 1.338(19) 2_776
C76 C77 1.3900 .
C76 H76A 0.9773 .
C77 C73 1.40(3) 2_776
C77 C71 1.441(18) 2_776
C77 H77A 0.9654 .
C81 C82 1.531(9) .
C81 H81A 0.9600 .
C81 H81B 0.9600 .
C81 H81C 0.9602 .
C82 C83 1.3900 .
C82 C87 1.3900 .
C83 C84 1.3900 .
C83 H83A 0.9600 .
C84 C85 1.3900 .
C84 H84A 0.9600 .
C85 C86 1.3900 .
C85 H85A 0.9600 .
C86 C87 1.3900 .
C86 H86A 0.9599 .
C87 H87A 0.9600 .
